data_2003087
loop_
_publ_author_name
'Krebs, Frederik C.'
'Laursen, Bo W.'
'Johannsen, Ib'
'Faldt, Andr\'e'
'Bechgaard, Klaus'
'Jacobsen, Claus S.'
'Thorup, Niels'
'Boubekeur, Kamal'

_publ_section_title
;
 The geometry and structural properties of the
 4,8,12-trioxa-4,8,12,12c-tetrahydrodibenzo[cd,mn]pyrene system
 in the cationic state. Structures of a planar organic cation with
 various monovalent and divalent anions
;
_journal_coden_ASTM ASBSDK
_journal_issue 3
_journal_name_full
;
 Acta Crystallographica, Section B: Structural Science
;
_journal_page_first 410
_journal_page_last 423
_journal_paper_doi 10.1107/S0108768198016140
_journal_volume 55
_journal_year 1999
_chemical_formula_moiety '2(C31 H33 O3), Cl14 Mo6'
_chemical_formula_sum 'C62 H66 Cl14 Mo6 O6'
_chemical_formula_weight 1979.08
_chemical_name_systematic
;
 Bis(2,6,10-tri-tert-butyl-4,8,12-trioxa-4,8,12,12c-tetrahydro-
dibenzo[cd,mn]pyrenium) tetradecachlorohexamolybdate
;
_space_group_IT_number 14
_symmetry_cell_setting monoclinic
_symmetry_space_group_name_Hall '-P 2yn'
_symmetry_space_group_name_H-M 'P 1 21/n 1'
_audit_creation_method SHELXL-97
_cell_angle_alpha 90.00
_cell_angle_beta 96.40(3)
_cell_angle_gamma 90.00
_cell_formula_units_Z 2
_cell_length_a 17.157(3)
_cell_length_b 11.130(2)
_cell_length_c 18.456(4)
_cell_measurement_temperature 120(2)
_cell_volume 3502.3(12)
_computing_cell_refinement 'SAINT Siemens'
_computing_data_collection 'SMART Siemens'
_computing_data_reduction 'SAINT Siemens'
_computing_molecular_graphics 'SHELXTL (Sheldrick)'
_computing_publication_material 'XCIF (Sheldrick)'
_computing_structure_refinement 'SHELXL-97 (Sheldrick, 1997)'
_computing_structure_solution 'SHELXS-97 (Sheldrick, 1990)'
_diffrn_ambient_temperature 293(2)
_diffrn_measured_fraction_theta_full 0.948
_diffrn_measured_fraction_theta_max 0.948
_diffrn_measurement_device_type 'Siemens SMART CCD'
_diffrn_measurement_method 'omega scan, frame data integration'
_diffrn_radiation_monochromator graphite
_diffrn_radiation_source 'fine-focus sealed tube'
_diffrn_radiation_type MoK\a
_diffrn_radiation_wavelength 0.71073
_diffrn_reflns_av_R_equivalents 0.0271
_diffrn_reflns_av_sigmaI/netI 0.0197
_diffrn_reflns_limit_h_max 21
_diffrn_reflns_limit_h_min -21
_diffrn_reflns_limit_k_max 13
_diffrn_reflns_limit_k_min -13
_diffrn_reflns_limit_l_max 23
_diffrn_reflns_limit_l_min -23
_diffrn_reflns_number 36072
_diffrn_reflns_theta_full 26.37
_diffrn_reflns_theta_max 26.37
_diffrn_reflns_theta_min 1.54
_exptl_absorpt_coefficient_mu 1.624
_exptl_absorpt_correction_T_max 0.886
_exptl_absorpt_correction_T_min 0.704
_exptl_absorpt_correction_type empirical
_exptl_crystal_colour orange
_exptl_crystal_density_diffrn 1.877
_exptl_crystal_density_method 'not measured'
_exptl_crystal_description cube
_exptl_crystal_F_000 1952
_exptl_crystal_size_max 0.28
_exptl_crystal_size_mid 0.20
_exptl_crystal_size_min 0.20
_refine_diff_density_max 0.434
_refine_diff_density_min -1.313
_refine_ls_extinction_method none
_refine_ls_goodness_of_fit_ref 1.097
_refine_ls_hydrogen_treatment mixed
_refine_ls_matrix_type full
_refine_ls_number_parameters 397
_refine_ls_number_reflns 7149
_refine_ls_number_restraints 0
_refine_ls_restrained_S_all 1.097
_refine_ls_R_factor_all 0.0294
_refine_ls_R_factor_gt 0.0234
_refine_ls_shift/su_max 0.005
_refine_ls_structure_factor_coef Fsqd
_refine_ls_weighting_details 'w=1/[\s^2^(Fo^2^)+(0.0303P)^2^+1.6569P] where P=(Fo^2^+2Fc^2^)/3'
_refine_ls_weighting_scheme calc
_refine_ls_wR_factor_ref 0.0582
_reflns_number_gt 6258
_reflns_number_total 7149
_reflns_threshold_expression >2sigma(I)
_cod_data_source_file os0007.cif
_cod_data_source_block 12
_cod_depositor_comments
;
The following automatic conversions were performed:

'_refine_ls_weighting_scheme' value 'calc
w=1/[\s^2^(Fo^2^)+(0.0303P)^2^+1.6569P] where P=(Fo^2^+2Fc^2^)/3' was
changed to 'calc'. New tag '_refine_ls_weighting_details' was
created. The value of the new tag was set to
'w=1/[\s^2^(Fo^2^)+(0.0303P)^2^+1.6569P] where P=(Fo^2^+2Fc^2^)/3'.

Automatic conversion script
Id: cif_fix_values 3143 2015-03-26 13:38:13Z robertas 

2019-10-23
Z value and formula fixed to values more according to usual
chemical conventions.                 miguel
;
_cod_original_formula_sum 'C31 H33 Cl7 Mo3 O3'
_cod_original_formula_weight 989.54
_cod_original_formula_moiety 'C31 H33 O3,Cl7 Mo3'
_cod_original_formula_units_Z 4
_cod_original_cell_volume 3502.4(12)
_cod_original_sg_symbol_H-M 'P 21/n'
_cod_database_code 2003087

loop_
_symmetry_equiv_pos_as_xyz
'x, y, z'
'-x+1/2, y+1/2, -z+1/2'
'-x, -y, -z'
'x-1/2, -y-1/2, z-1/2'

loop_
_atom_site_label
_atom_site_fract_x
_atom_site_fract_y
_atom_site_fract_z
_atom_site_U_iso_or_equiv
_atom_site_adp_type
_atom_site_calc_flag
_atom_site_refinement_flags
_atom_site_occupancy
_atom_site_disorder_assembly
_atom_site_disorder_group
_atom_site_type_symbol
Mo1 0.950784(10) 0.876155(17) 0.043899(10) 0.01156(5) Uani d . 1 . . Mo
Mo2 1.014830(10) 1.079316(17) 0.088032(10) 0.01214(5) Uani d . 1 . . Mo
Mo3 1.095215(10) 0.923207(17) 0.021136(10) 0.01187(5) Uani d . 1 . . Mo
Cl1 0.88433(3) 0.71653(5) 0.10371(3) 0.02044(12) Uani d . 1 . . Cl
Cl2 1.03377(4) 1.17836(6) 0.20545(3) 0.02654(14) Uani d . 1 . . Cl
Cl3 1.22017(3) 0.81908(5) 0.04631(3) 0.02215(13) Uani d . 1 . . Cl
Cl4 0.87735(3) 1.03036(5) 0.10448(3) 0.01702(12) Uani d . 1 . . Cl
Cl5 1.15006(3) 1.12096(5) 0.06237(3) 0.01617(11) Uani d . 1 . . Cl
Cl6 1.02882(3) 0.73467(5) -0.02202(3) 0.01627(11) Uani d . 1 . . Cl
Cl7 1.05821(3) 0.88635(5) 0.14517(3) 0.01713(11) Uani d . 1 . . Cl
O1 0.45707(8) 0.82772(14) -0.15806(8) 0.0135(3) Uani d . 1 . . O
O2 0.31766(8) 1.08819(14) -0.00779(8) 0.0139(3) Uani d . 1 . . O
O3 0.49862(8) 0.79292(14) 0.10404(8) 0.0143(3) Uani d . 1 . . O
C1 0.42274(12) 0.90108(19) -0.02062(12) 0.0116(4) Uani d . 1 . . C
C2 0.38625(12) 0.9570(2) -0.08306(12) 0.0126(4) Uani d . 1 . . C
C3 0.40530(12) 0.92167(19) -0.15203(12) 0.0130(4) Uani d . 1 . . C
C4 0.37376(12) 0.9821(2) -0.21344(11) 0.0140(4) Uani d . 1 . . C
H4 0.3863 0.9595 -0.2592 0.017 Uiso calc . 1 . . H
C5 0.32230(12) 1.0787(2) -0.20608(12) 0.0136(4) Uani d . 1 . . C
C6 0.30081(12) 1.1120(2) -0.13717(12) 0.0147(4) Uani d . 1 . . C
H6 0.2648 1.1734 -0.1331 0.018 Uiso calc . 1 . . H
C7 0.33425(12) 1.0517(2) -0.07596(12) 0.0132(4) Uani d . 1 . . C
C8 0.40717(12) 0.93901(19) 0.04778(12) 0.0121(4) Uani d . 1 . . C
C9 0.35416(12) 1.0337(2) 0.05407(12) 0.0130(4) Uani d . 1 . . C
C10 0.33960(12) 1.07279(19) 0.12195(12) 0.0137(4) Uani d . 1 . . C
H10 0.3059 1.1371 0.1264 0.016 Uiso calc . 1 . . H
C11 0.37588(12) 1.01525(19) 0.18422(12) 0.0128(4) Uani d . 1 . . C
C12 0.42924(12) 0.9201(2) 0.17862(12) 0.0137(4) Uani d . 1 . . C
H12 0.4534 0.8827 0.2203 0.016 Uiso calc . 1 . . H
C13 0.44492(12) 0.88392(19) 0.11086(12) 0.0124(4) Uani d . 1 . . C
C14 0.47708(12) 0.80968(19) -0.02700(11) 0.0125(4) Uani d . 1 . . C
C15 0.51501(12) 0.75612(19) 0.03610(11) 0.0123(4) Uani d . 1 . . C
C16 0.56837(12) 0.6654(2) 0.02997(12) 0.0138(4) Uani d . 1 . . C
H16 0.5941 0.6300 0.0716 0.017 Uiso calc . 1 . . H
C17 0.58391(12) 0.62647(19) -0.03938(12) 0.0134(4) Uani d . 1 . . C
C18 0.54567(12) 0.6798(2) -0.10273(12) 0.0137(4) Uani d . 1 . . C
H18 0.5557 0.6531 -0.1485 0.016 Uiso calc . 1 . . H
C19 0.49324(12) 0.7719(2) -0.09639(11) 0.0127(4) Uani d . 1 . . C
C20 0.28787(13) 1.1522(2) -0.27219(12) 0.0168(5) Uani d . 1 . . C
C21 0.19862(14) 1.1307(2) -0.28355(13) 0.0215(5) Uani d . 1 . . C
H21A 0.1763 1.1509 -0.2397 0.032 Uiso calc . 1 . . H
H21B 0.1885 1.0476 -0.2951 0.032 Uiso calc . 1 . . H
H21C 0.1756 1.1800 -0.3229 0.032 Uiso calc . 1 . . H
C22 0.32445(14) 1.1189(2) -0.34166(13) 0.0232(5) Uani d . 1 . . C
H22A 0.3800 1.1323 -0.3341 0.035 Uiso calc . 1 . . H
H22B 0.3018 1.1677 -0.3814 0.035 Uiso calc . 1 . . H
H22C 0.3144 1.0357 -0.3529 0.035 Uiso calc . 1 . . H
C23 0.30369(15) 1.2866(2) -0.25642(13) 0.0236(5) Uani d . 1 . . C
H23A 0.3592 1.3005 -0.2491 0.035 Uiso calc . 1 . . H
H23B 0.2807 1.3095 -0.2134 0.035 Uiso calc . 1 . . H
H23C 0.2810 1.3336 -0.2970 0.035 Uiso calc . 1 . . H
C24 0.35515(13) 1.0489(2) 0.26010(12) 0.0171(5) Uani d . 1 . . C
C25 0.30681(14) 1.1646(2) 0.25967(13) 0.0229(5) Uani d . 1 . . C
H25A 0.2602 1.1562 0.2261 0.034 Uiso calc . 1 . . H
H25B 0.3374 1.2307 0.2450 0.034 Uiso calc . 1 . . H
H25C 0.2925 1.1794 0.3077 0.034 Uiso calc . 1 . . H
C26 0.43001(16) 1.0650(3) 0.31308(14) 0.0298(6) Uani d . 1 . . C
H26A 0.4161 1.0855 0.3605 0.045 Uiso calc . 1 . . H
H26B 0.4613 1.1281 0.2958 0.045 Uiso calc . 1 . . H
H26C 0.4594 0.9914 0.3160 0.045 Uiso calc . 1 . . H
C27 0.30638(18) 0.9441(3) 0.28503(16) 0.0346(7) Uani d . 1 . . C
H27A 0.2600 0.9342 0.2514 0.052 Uiso calc . 1 . . H
H27B 0.2918 0.9609 0.3327 0.052 Uiso calc . 1 . . H
H27C 0.3369 0.8716 0.2866 0.052 Uiso calc . 1 . . H
C28 0.64667(12) 0.5300(2) -0.04476(12) 0.0143(4) Uani d . 1 . . C
C29 0.63263(14) 0.4595(2) -0.11678(13) 0.0203(5) Uani d . 1 . . C
H29A 0.6328 0.5140 -0.1571 0.031 Uiso calc . 1 . . H
H29B 0.5828 0.4195 -0.1195 0.031 Uiso calc . 1 . . H
H29C 0.6735 0.4010 -0.1187 0.031 Uiso calc . 1 . . H
C30 0.72640(14) 0.5947(2) -0.03938(14) 0.0228(5) Uani d . 1 . . C
H30A 0.7344 0.6384 0.0057 0.034 Uiso calc . 1 . . H
H30B 0.7270 0.6495 -0.0795 0.034 Uiso calc . 1 . . H
H30C 0.7675 0.5366 -0.0410 0.034 Uiso calc . 1 . . H
C31 0.64836(14) 0.4411(2) 0.01860(14) 0.0219(5) Uani d . 1 . . C
H31A 0.6552 0.4841 0.0639 0.033 Uiso calc . 1 . . H
H31B 0.6911 0.3860 0.0166 0.033 Uiso calc . 1 . . H
H31C 0.5999 0.3973 0.0150 0.033 Uiso calc . 1 . . H

loop_
_atom_site_aniso_label
_atom_site_aniso_U_11
_atom_site_aniso_U_22
_atom_site_aniso_U_33
_atom_site_aniso_U_12
_atom_site_aniso_U_13
_atom_site_aniso_U_23
Mo1 0.01039(9) 0.01106(10) 0.01335(10) -0.00042(7) 0.00189(7) -0.00083(7)
Mo2 0.01238(9) 0.01202(10) 0.01198(10) -0.00028(7) 0.00120(7) -0.00290(7)
Mo3 0.00936(9) 0.01110(10) 0.01507(10) 0.00076(7) 0.00105(7) -0.00121(7)
Cl1 0.0187(3) 0.0178(3) 0.0252(3) -0.0031(2) 0.0044(2) 0.0046(2)
Cl2 0.0354(3) 0.0265(3) 0.0173(3) -0.0032(3) 0.0011(2) -0.0103(2)
Cl3 0.0127(2) 0.0180(3) 0.0352(3) 0.0039(2) 0.0003(2) 0.0011(2)
Cl4 0.0158(3) 0.0175(3) 0.0190(3) 0.0003(2) 0.0074(2) -0.0028(2)
Cl5 0.0120(2) 0.0156(3) 0.0203(3) -0.00195(19) -0.0012(2) -0.0021(2)
Cl6 0.0158(2) 0.0117(3) 0.0215(3) 0.0010(2) 0.0030(2) -0.0031(2)
Cl7 0.0182(3) 0.0174(3) 0.0150(3) 0.0000(2) -0.0013(2) 0.0017(2)
O1 0.0156(7) 0.0132(8) 0.0118(7) 0.0033(6) 0.0023(6) 0.0004(6)
O2 0.0133(7) 0.0150(8) 0.0137(8) 0.0036(6) 0.0032(6) 0.0012(6)
O3 0.0161(7) 0.0145(8) 0.0126(7) 0.0042(6) 0.0032(6) 0.0008(6)
C1 0.0097(9) 0.0091(10) 0.0162(11) -0.0030(8) 0.0027(8) -0.0001(8)
C2 0.0105(10) 0.0121(11) 0.0154(11) -0.0002(8) 0.0021(8) 0.0020(8)
C3 0.0103(10) 0.0118(11) 0.0169(11) -0.0009(8) 0.0022(8) 0.0000(9)
C4 0.0139(10) 0.0162(12) 0.0121(10) -0.0013(9) 0.0028(8) -0.0003(9)
C5 0.0114(10) 0.0131(11) 0.0161(11) -0.0019(8) 0.0012(8) 0.0023(9)
C6 0.0125(10) 0.0127(11) 0.0190(11) 0.0019(8) 0.0028(9) 0.0015(9)
C7 0.0110(10) 0.0143(11) 0.0144(11) -0.0019(8) 0.0027(8) -0.0011(9)
C8 0.0112(10) 0.0113(11) 0.0143(11) -0.0015(8) 0.0033(8) 0.0002(8)
C9 0.0113(10) 0.0130(11) 0.0146(11) -0.0015(8) 0.0016(8) 0.0016(9)
C10 0.0103(10) 0.0127(11) 0.0184(11) -0.0018(8) 0.0035(8) -0.0027(9)
C11 0.0115(10) 0.0123(11) 0.0154(11) -0.0053(8) 0.0048(8) -0.0032(9)
C12 0.0147(10) 0.0134(11) 0.0130(11) -0.0020(8) 0.0013(8) 0.0022(9)
C13 0.0115(10) 0.0091(11) 0.0171(11) 0.0007(8) 0.0034(8) 0.0016(8)
C14 0.0119(10) 0.0103(10) 0.0159(11) -0.0012(8) 0.0039(8) -0.0013(8)
C15 0.0121(10) 0.0118(11) 0.0136(10) -0.0010(8) 0.0040(8) -0.0012(8)
C16 0.0146(10) 0.0127(11) 0.0139(10) 0.0010(8) 0.0004(8) 0.0020(9)
C17 0.0114(10) 0.0105(11) 0.0189(11) -0.0021(8) 0.0042(8) -0.0003(9)
C18 0.0141(10) 0.0135(11) 0.0142(10) -0.0017(8) 0.0043(8) -0.0013(9)
C19 0.0112(10) 0.0123(11) 0.0149(11) -0.0013(8) 0.0034(8) 0.0027(8)
C20 0.0176(11) 0.0172(12) 0.0156(11) 0.0029(9) 0.0016(9) 0.0040(9)
C21 0.0189(11) 0.0254(13) 0.0196(12) 0.0044(10) -0.0012(9) 0.0028(10)
C22 0.0258(13) 0.0279(14) 0.0164(12) 0.0089(10) 0.0045(10) 0.0060(10)
C23 0.0294(13) 0.0188(13) 0.0230(13) 0.0021(10) 0.0045(10) 0.0064(10)
C24 0.0198(11) 0.0175(12) 0.0148(11) 0.0011(9) 0.0057(9) -0.0022(9)
C25 0.0251(12) 0.0258(14) 0.0183(12) 0.0067(10) 0.0046(10) -0.0060(10)
C26 0.0329(14) 0.0376(16) 0.0172(12) 0.0143(12) -0.0046(11) -0.0106(11)
C27 0.0465(17) 0.0268(15) 0.0362(16) -0.0020(12) 0.0301(13) 0.0022(12)
C28 0.0131(10) 0.0135(11) 0.0163(11) 0.0019(9) 0.0023(8) -0.0015(9)
C29 0.0212(11) 0.0178(12) 0.0220(12) 0.0061(10) 0.0023(9) -0.0040(10)
C30 0.0147(11) 0.0234(13) 0.0313(14) -0.0009(10) 0.0064(10) -0.0058(11)
C31 0.0251(12) 0.0162(12) 0.0255(13) 0.0073(10) 0.0073(10) 0.0025(10)

loop_
_atom_type_symbol
_atom_type_description
_atom_type_scat_dispersion_real
_atom_type_scat_dispersion_imag
_atom_type_scat_source
C C 0.0033 0.0016 'International Tables Vol C Tables 4.2.6.8 and 6.1.1.4'
H H 0.0000 0.0000 'International Tables Vol C Tables 4.2.6.8 and 6.1.1.4'
O O 0.0106 0.0060 'International Tables Vol C Tables 4.2.6.8 and 6.1.1.4'
Cl Cl 0.1484 0.1585 'International Tables Vol C Tables 4.2.6.8 and 6.1.1.4'
Mo Mo -1.6832 0.6857 'International Tables Vol C Tables 4.2.6.8 and 6.1.1.4'

loop_
_geom_angle_atom_site_label_1
_geom_angle_atom_site_label_2
_geom_angle_atom_site_label_3
_geom_angle_site_symmetry_1
_geom_angle_site_symmetry_3
_geom_angle
Cl1 Mo1 Cl5 . 3_775 92.72(2)
Cl1 Mo1 Cl4 . . 90.77(3)
Cl5 Mo1 Cl4 3_775 . 90.17(2)
Cl1 Mo1 Cl6 . . 93.72(3)
Cl5 Mo1 Cl6 3_775 . 89.28(2)
Cl4 Mo1 Cl6 . . 175.499(19)
Cl1 Mo1 Cl7 . . 92.17(2)
Cl5 Mo1 Cl7 3_775 . 175.10(2)
Cl4 Mo1 Cl7 . . 90.05(2)
Cl6 Mo1 Cl7 . . 90.13(2)
Cl1 Mo1 Mo2 . . 133.837(19)
Cl5 Mo1 Mo2 3_775 . 118.124(18)
Cl4 Mo1 Mo2 . . 58.250(18)
Cl6 Mo1 Mo2 . . 118.294(19)
Cl7 Mo1 Mo2 . . 58.113(16)
Cl1 Mo1 Mo3 . . 135.900(19)
Cl5 Mo1 Mo3 3_775 . 117.61(2)
Cl4 Mo1 Mo3 . . 118.33(2)
Cl6 Mo1 Mo3 . . 58.21(2)
Cl7 Mo1 Mo3 . . 58.18(2)
Mo2 Mo1 Mo3 . . 60.102(11)
Cl1 Mo1 Mo3 . 3_775 134.185(19)
Cl5 Mo1 Mo3 3_775 3_775 58.324(16)
Cl4 Mo1 Mo3 . 3_775 58.078(19)
Cl6 Mo1 Mo3 . 3_775 118.04(2)
Cl7 Mo1 Mo3 . 3_775 117.925(19)
Mo2 Mo1 Mo3 . 3_775 59.83(2)
Mo3 Mo1 Mo3 . 3_775 89.892(16)
Cl1 Mo1 Mo2 . 3_775 136.404(19)
Cl5 Mo1 Mo2 3_775 3_775 57.89(2)
Cl4 Mo1 Mo2 . 3_775 117.98(2)
Cl6 Mo1 Mo2 . 3_775 58.14(2)
Cl7 Mo1 Mo2 . 3_775 117.88(2)
Mo2 Mo1 Mo2 . 3_775 89.745(14)
Mo3 Mo1 Mo2 . 3_775 59.73(3)
Mo3 Mo1 Mo2 3_775 3_775 59.919(12)
Cl2 Mo2 Cl5 . . 92.93(3)
Cl2 Mo2 Cl7 . . 90.56(3)
Cl5 Mo2 Cl7 . . 90.01(2)
Cl2 Mo2 Cl4 . . 91.44(3)
Cl5 Mo2 Cl4 . . 175.623(19)
Cl7 Mo2 Cl4 . . 90.12(2)
Cl2 Mo2 Cl6 . 3_775 93.60(3)
Cl5 Mo2 Cl6 . 3_775 89.30(2)
Cl7 Mo2 Cl6 . 3_775 175.811(19)
Cl4 Mo2 Cl6 . 3_775 90.25(2)
Cl2 Mo2 Mo3 . 3_775 135.33(2)
Cl5 Mo2 Mo3 . 3_775 118.07(2)
Cl7 Mo2 Mo3 . 3_775 118.618(18)
Cl4 Mo2 Mo3 . 3_775 58.20(2)
Cl6 Mo2 Mo3 3_775 3_775 58.302(17)
Cl2 Mo2 Mo1 . . 133.25(2)
Cl5 Mo2 Mo1 . . 118.477(17)
Cl7 Mo2 Mo1 . . 58.35(2)
Cl4 Mo2 Mo1 . . 58.132(16)
Cl6 Mo2 Mo1 3_775 . 118.57(2)
Mo3 Mo2 Mo1 3_775 . 60.284(11)
Cl2 Mo2 Mo3 . . 134.48(2)
Cl5 Mo2 Mo3 . . 58.40(2)
Cl7 Mo2 Mo3 . . 58.249(18)
Cl4 Mo2 Mo3 . . 118.20(2)
Cl6 Mo2 Mo3 3_775 . 118.05(2)
Mo3 Mo2 Mo3 3_775 . 90.145(15)
Mo1 Mo2 Mo3 . . 60.090(14)
Cl2 Mo2 Mo1 . 3_775 136.49(2)
Cl5 Mo2 Mo1 . 3_775 58.02(3)
Cl7 Mo2 Mo1 . 3_775 118.266(17)
Cl4 Mo2 Mo1 . 3_775 118.25(3)
Cl6 Mo2 Mo1 3_775 3_775 58.037(16)
Mo3 Mo2 Mo1 3_775 3_775 60.061(18)
Mo1 Mo2 Mo1 . 3_775 90.254(15)
Mo3 Mo2 Mo1 . 3_775 60.026(17)
Cl3 Mo3 Cl4 . 3_775 91.30(3)
Cl3 Mo3 Cl6 . . 91.24(3)
Cl4 Mo3 Cl6 3_775 . 90.25(2)
Cl3 Mo3 Cl7 . . 93.20(3)
Cl4 Mo3 Cl7 3_775 . 175.481(19)
Cl6 Mo3 Cl7 . . 90.05(2)
Cl3 Mo3 Cl5 . . 93.90(2)
Cl4 Mo3 Cl5 3_775 . 89.82(2)
Cl6 Mo3 Cl5 . . 174.856(18)
Cl7 Mo3 Cl5 . . 89.48(2)
Cl3 Mo3 Mo2 . 3_775 133.59(2)
Cl4 Mo3 Mo2 3_775 3_775 58.24(2)
Cl6 Mo3 Mo2 . 3_775 58.267(17)
Cl7 Mo3 Mo2 . 3_775 118.36(2)
Cl5 Mo3 Mo2 . 3_775 117.694(17)
Cl3 Mo3 Mo1 . . 134.789(19)
Cl4 Mo3 Mo1 3_775 . 118.43(3)
Cl6 Mo3 Mo1 . . 58.078(16)
Cl7 Mo3 Mo1 . . 58.18(3)
Cl5 Mo3 Mo1 . . 117.576(17)
Mo2 Mo3 Mo1 3_775 . 60.21(2)
Cl3 Mo3 Mo2 . . 136.56(2)
Cl4 Mo3 Mo2 3_775 . 118.04(2)
Cl6 Mo3 Mo2 . . 117.865(19)
Cl7 Mo3 Mo2 . . 58.01(2)
Cl5 Mo3 Mo2 . . 57.785(18)
Mo2 Mo3 Mo2 3_775 . 89.853(15)
Mo1 Mo3 Mo2 . . 59.808(16)
Cl3 Mo3 Mo1 . 3_775 135.07(2)
Cl4 Mo3 Mo1 3_775 3_775 58.001(17)
Cl6 Mo3 Mo1 . 3_775 118.13(2)
Cl7 Mo3 Mo1 . 3_775 118.052(17)
Cl5 Mo3 Mo1 . 3_775 57.84(2)
Mo2 Mo3 Mo1 3_775 3_775 59.883(12)
Mo1 Mo3 Mo1 . 3_775 90.106(16)
Mo2 Mo3 Mo1 . 3_775 60.054(15)
Mo1 Cl4 Mo3 . 3_775 63.92(2)
Mo1 Cl4 Mo2 . . 63.62(2)
Mo3 Cl4 Mo2 3_775 . 63.55(3)
Mo2 Cl5 Mo1 . 3_775 64.10(2)
Mo2 Cl5 Mo3 . . 63.811(16)
Mo1 Cl5 Mo3 3_775 . 63.834(16)
Mo1 Cl6 Mo2 . 3_775 63.826(19)
Mo1 Cl6 Mo3 . . 63.709(19)
Mo2 Cl6 Mo3 3_775 . 63.43(2)
Mo2 Cl7 Mo3 . . 63.744(17)
Mo2 Cl7 Mo1 . . 63.534(17)
Mo3 Cl7 Mo1 . . 63.64(2)
C19 O1 C3 . . 120.45(16)
C9 O2 C7 . . 120.23(17)
C15 O3 C13 . . 120.38(17)
C8 C1 C14 . . 119.9(2)
C8 C1 C2 . . 120.2(2)
C14 C1 C2 . . 119.9(2)
C7 C2 C1 . . 119.4(2)
C7 C2 C3 . . 120.8(2)
C1 C2 C3 . . 119.7(2)
C4 C3 O1 . . 120.01(19)
C4 C3 C2 . . 120.0(2)
O1 C3 C2 . . 120.01(19)
C3 C4 C5 . . 119.2(2)
C4 C5 C6 . . 121.1(2)
C4 C5 C20 . . 121.44(19)
C6 C5 C20 . . 117.42(19)
C7 C6 C5 . . 118.8(2)
O2 C7 C6 . . 119.49(19)
O2 C7 C2 . . 120.41(19)
C6 C7 C2 . . 120.1(2)
C1 C8 C9 . . 119.8(2)
C1 C8 C13 . . 120.2(2)
C9 C8 C13 . . 120.04(19)
C10 C9 O2 . . 120.18(19)
C10 C9 C8 . . 119.8(2)
O2 C9 C8 . . 119.97(19)
C9 C10 C11 . . 119.6(2)
C10 C11 C12 . . 121.06(19)
C10 C11 C24 . . 120.83(19)
C12 C11 C24 . . 118.01(19)
C13 C12 C11 . . 118.9(2)
C12 C13 O3 . . 119.94(19)
C12 C13 C8 . . 120.53(19)
O3 C13 C8 . . 119.53(19)
C1 C14 C15 . . 119.54(19)
C1 C14 C19 . . 119.8(2)
C15 C14 C19 . . 120.62(19)
C16 C15 O3 . . 119.88(19)
C16 C15 C14 . . 119.67(19)
O3 C15 C14 . . 120.44(18)
C15 C16 C17 . . 119.8(2)
C16 C17 C18 . . 120.6(2)
C16 C17 C28 . . 118.79(19)
C18 C17 C28 . . 120.54(19)
C19 C18 C17 . . 119.5(2)
C18 C19 O1 . . 120.16(19)
C18 C19 C14 . . 119.8(2)
O1 C19 C14 . . 120.00(19)
C5 C20 C22 . . 112.26(18)
C5 C20 C21 . . 108.31(18)
C22 C20 C21 . . 109.96(19)
C5 C20 C23 . . 108.90(19)
C22 C20 C23 . . 108.21(19)
C21 C20 C23 . . 109.15(19)
C11 C24 C25 . . 112.46(19)
C11 C24 C26 . . 110.38(18)
C25 C24 C26 . . 108.61(19)
C11 C24 C27 . . 106.19(19)
C25 C24 C27 . . 109.1(2)
C26 C24 C27 . . 110.1(2)
C31 C28 C17 . . 110.95(18)
C31 C28 C30 . . 108.21(19)
C17 C28 C30 . . 107.06(18)
C31 C28 C29 . . 108.57(19)
C17 C28 C29 . . 111.69(18)
C30 C28 C29 . . 110.29(19)

loop_
_geom_bond_atom_site_label_1
_geom_bond_atom_site_label_2
_geom_bond_site_symmetry_2
_geom_bond_distance
Mo1 Cl1 . 2.4404(7)
Mo1 Cl5 3_775 2.4667(10)
Mo1 Cl4 . 2.4692(7)
Mo1 Cl6 . 2.4729(7)
Mo1 Cl7 . 2.4770(10)
Mo1 Mo2 . 2.6047(5)
Mo1 Mo3 . 2.6121(6)
Mo1 Mo3 3_775 2.6152(5)
Mo1 Mo2 3_775 2.6159(6)
Mo2 Cl2 . 2.4207(7)
Mo2 Cl5 . 2.4631(8)
Mo2 Cl7 . 2.4705(7)
Mo2 Cl4 . 2.4724(7)
Mo2 Cl6 3_775 2.4756(7)
Mo2 Mo3 3_775 2.6033(9)
Mo2 Mo3 . 2.6124(5)
Mo2 Mo1 3_775 2.6159(6)
Mo3 Cl3 . 2.4358(7)
Mo3 Cl4 3_775 2.4712(7)
Mo3 Cl6 . 2.4765(7)
Mo3 Cl7 . 2.4770(8)
Mo3 Cl5 . 2.4797(7)
Mo3 Mo2 3_775 2.6032(9)
Mo3 Mo1 3_775 2.6152(5)
Cl4 Mo3 3_775 2.4713(7)
Cl5 Mo1 3_775 2.4668(10)
Cl6 Mo2 3_775 2.4755(7)
O1 C19 . 1.382(3)
O1 C3 . 1.385(3)
O2 C9 . 1.380(3)
O2 C7 . 1.382(3)
O3 C15 . 1.377(2)
O3 C13 . 1.384(2)
C1 C8 . 1.385(3)
C1 C14 . 1.394(3)
C1 C2 . 1.395(3)
C2 C7 . 1.396(3)
C2 C3 . 1.405(3)
C3 C4 . 1.376(3)
C4 C5 . 1.407(3)
C5 C6 . 1.413(3)
C5 C20 . 1.532(3)
C6 C7 . 1.383(3)
C8 C9 . 1.405(3)
C8 C13 . 1.408(3)
C9 C10 . 1.375(3)
C10 C11 . 1.400(3)
C11 C12 . 1.411(3)
C11 C24 . 1.529(3)
C12 C13 . 1.369(3)
C14 C15 . 1.402(3)
C14 C19 . 1.405(3)
C15 C16 . 1.376(3)
C16 C17 . 1.405(3)
C17 C18 . 1.407(3)
C17 C28 . 1.532(3)
C18 C19 . 1.377(3)
C20 C22 . 1.535(3)
C20 C21 . 1.541(3)
C20 C23 . 1.542(3)
C24 C25 . 1.532(3)
C24 C26 . 1.536(3)
C24 C27 . 1.535(3)
C28 C31 . 1.530(3)
C28 C30 . 1.540(3)
C28 C29 . 1.539(3)
